data_4103715
loop_
_publ_author_name
'Aaron J. Rossini'
'Ivan Hung'
'Samuel A. Johnson'
'Carla Slebodnick'
'Mike Mensch'
'Paul A. Deck'
'Robert W. Schurko'

_publ_section_title
;
 Solid-State 91Zr NMR Spectroscopy Studies of Zirconocene Olefin
 Polymerization Catalyst Precursors
;
_journal_name_full 'Journal of the American Chemical Society'
_journal_page_first 18301
_journal_page_last 18317
_journal_paper_doi 10.1021/ja107749b
_journal_volume 132
_journal_year 2010
_chemical_formula_moiety 'C18 H30 Br2 O2 Si4 Zr'
_chemical_formula_sum 'C18 H30 Br2 O2 Si4 Zr'
_chemical_formula_weight 641.82
_chemical_name_systematic
; 
 ? 
;
_space_group_IT_number 61
_symmetry_cell_setting orthorhombic
_symmetry_space_group_name_Hall '-P 2ac 2ab'
_symmetry_space_group_name_H-M 'P b c a'
_atom_sites_solution_hydrogens geom
_atom_sites_solution_primary direct
_atom_sites_solution_secondary difmap
_audit_creation_method SHELXL-97
_cell_angle_alpha 90.00
_cell_angle_beta 90.00
_cell_angle_gamma 90.00
_cell_formula_units_Z 8
_cell_length_a 14.9355(13)
_cell_length_b 14.682(3)
_cell_length_c 24.174(2)
_cell_measurement_reflns_used 92
_cell_measurement_temperature 298(2)
_cell_measurement_theta_max 12.49
_cell_measurement_theta_min 4.65
_cell_volume 5300.9(13)
_computing_cell_refinement 'Siemens XSCANS'
_computing_data_collection 'Siemens XSCANS'
_computing_data_reduction 'Siemens XSCANS'
_computing_molecular_graphics 'SHELXTL (Sheldrick, G. M. (2008). Acta Cryst. A64, 112-122.)'
_computing_publication_material 'SHELXTL (Sheldrick, G. M. (2008). Acta Cryst. A64, 112-122.)'
_computing_structure_refinement 'SHELXL-97 (Sheldrick, G. M. (2008). Acta Cryst. A64, 112-122.)'
_computing_structure_solution 'SHELXS-97 (Sheldrick, G. M. (2008). Acta Cryst. A64, 112-122.)'
_diffrn_ambient_temperature 298(2)
_diffrn_measured_fraction_theta_full 0.925
_diffrn_measured_fraction_theta_max 0.925
_diffrn_measurement_device 'Siemens P4'
_diffrn_measurement_method '\w scans'
_diffrn_radiation_monochromator graphite
_diffrn_radiation_source 'fine-focus sealed tube'
_diffrn_radiation_type MoK\a
_diffrn_radiation_wavelength 0.71073
_diffrn_reflns_av_R_equivalents 0.0548
_diffrn_reflns_av_sigmaI/netI 0.1021
_diffrn_reflns_limit_h_max 16
_diffrn_reflns_limit_h_min -1
_diffrn_reflns_limit_k_max 15
_diffrn_reflns_limit_k_min -1
_diffrn_reflns_limit_l_max 1
_diffrn_reflns_limit_l_min -26
_diffrn_reflns_number 3879
_diffrn_reflns_theta_full 22.50
_diffrn_reflns_theta_max 22.50
_diffrn_reflns_theta_min 2.12
_diffrn_standards_decay_% 7.82
_diffrn_standards_interval_count 197
_diffrn_standards_number 3
_exptl_absorpt_coefficient_mu 3.622
_exptl_absorpt_correction_T_max 0.8107
_exptl_absorpt_correction_T_min 0.3614
_exptl_absorpt_correction_type empirical
_exptl_absorpt_process_details 'Siemens XSCANS psi-scans'
_exptl_crystal_colour green
_exptl_crystal_density_diffrn 1.608
_exptl_crystal_density_method 'not measured'
_exptl_crystal_description flat_plate
_exptl_crystal_F_000 2560
_exptl_crystal_size_max 0.6
_exptl_crystal_size_mid 0.2
_exptl_crystal_size_min 0.08
_refine_diff_density_max 0.415
_refine_diff_density_min -0.430
_refine_diff_density_rms 0.099
_refine_ls_extinction_coef 0.00061(6)
_refine_ls_extinction_expression Fc^*^=kFc[1+0.001xFc^2^\l^3^/sin(2\q)]^-1/4^
_refine_ls_extinction_method SHELXL
_refine_ls_goodness_of_fit_ref 0.993
_refine_ls_hydrogen_treatment constr
_refine_ls_matrix_type full
_refine_ls_number_parameters 253
_refine_ls_number_reflns 3202
_refine_ls_number_restraints 0
_refine_ls_restrained_S_all 0.993
_refine_ls_R_factor_all 0.1200
_refine_ls_R_factor_gt 0.0508
_refine_ls_shift/su_max 0.000
_refine_ls_shift/su_mean 0.000
_refine_ls_structure_factor_coef Fsqd
_refine_ls_weighting_details 'calc w=1/[\s^2^(Fo^2^)+(0.0319P)^2^+0.0000P] where P=(Fo^2^+2Fc^2^)/3'
_refine_ls_weighting_scheme calc
_refine_ls_wR_factor_gt 0.0788
_refine_ls_wR_factor_ref 0.0966
_reflns_number_gt 1844
_reflns_number_total 3202
_reflns_threshold_expression >2sigma(I)
_cod_data_source_file ja107749b_si_004.cif
_cod_data_source_block strap2
_cod_original_cell_volume 5301.0(12)
_cod_database_code 4103715

loop_
_symmetry_equiv_pos_as_xyz
'x, y, z'
'-x+1/2, -y, z+1/2'
'-x, y+1/2, -z+1/2'
'x+1/2, -y+1/2, -z'
'-x, -y, -z'
'x-1/2, y, -z-1/2'
'x, -y-1/2, z-1/2'
'-x-1/2, y-1/2, z'

loop_
_atom_site_label
_atom_site_type_symbol
_atom_site_fract_x
_atom_site_fract_y
_atom_site_fract_z
_atom_site_U_iso_or_equiv
_atom_site_adp_type
_atom_site_occupancy
_atom_site_symmetry_multiplicity
_atom_site_calc_flag
_atom_site_refinement_flags
Zr1 Zr 0.30143(5) 0.05649(6) 0.38098(4) 0.0343(3) Uani 1 1 d .
Br1 Br 0.39030(7) -0.04635(7) 0.31355(5) 0.0611(4) Uani 1 1 d .
Br2 Br 0.21646(6) -0.07426(6) 0.43190(5) 0.0537(3) Uani 1 1 d .
Si1 Si 0.09063(16) 0.16255(17) 0.43982(12) 0.0418(7) Uani 1 1 d .
Si2 Si 0.24772(16) 0.13634(18) 0.52603(11) 0.0416(7) Uani 1 1 d .
Si3 Si 0.34636(18) 0.20856(19) 0.25748(12) 0.0505(8) Uani 1 1 d .
Si4 Si 0.49946(17) 0.2077(2) 0.34663(13) 0.0538(8) Uani 1 1 d .
O1 O 0.1536(3) 0.1474(4) 0.4939(2) 0.0552(19) Uani 1 1 d .
O2 O 0.4348(4) 0.2235(5) 0.2943(3) 0.087(3) Uani 1 1 d .
C1 C 0.1565(5) 0.1416(6) 0.3756(4) 0.035(2) Uani 1 1 d .
C2 C 0.2225(5) 0.1969(6) 0.3511(4) 0.033(2) Uani 1 1 d .
H2 H 0.2406 0.2529 0.3652 0.039 Uiso 1 1 calc R
C3 C 0.2577(5) 0.1574(6) 0.3032(4) 0.038(2) Uani 1 1 d .
C4 C 0.2088(6) 0.0758(5) 0.2951(3) 0.037(2) Uani 1 1 d .
H4 H 0.2151 0.0357 0.2656 0.044 Uiso 1 1 calc R
C5 C 0.1493(5) 0.0664(7) 0.3394(4) 0.046(3) Uani 1 1 d .
H5 H 0.1105 0.0175 0.3443 0.056 Uiso 1 1 calc R
C6 C 0.3382(5) 0.1181(6) 0.4745(4) 0.035(2) Uani 1 1 d .
C7 C 0.3693(5) 0.1813(6) 0.4353(4) 0.033(2) Uani 1 1 d .
H7 H 0.3463 0.2399 0.4317 0.040 Uiso 1 1 calc R
C8 C 0.4395(5) 0.1464(6) 0.4017(4) 0.036(2) Uani 1 1 d .
C9 C 0.4549(5) 0.0588(7) 0.4232(4) 0.047(3) Uani 1 1 d .
H9 H 0.4983 0.0185 0.4105 0.056 Uiso 1 1 calc R
C10 C 0.3949(5) 0.0407(6) 0.4670(4) 0.041(2) Uani 1 1 d .
H10 H 0.3927 -0.0129 0.4875 0.049 Uiso 1 1 calc R
C11 C -0.0041(5) 0.0829(6) 0.4433(4) 0.061(3) Uani 1 1 d .
H11A H -0.0465 0.0975 0.4147 0.092 Uiso 1 1 calc R
H11C H -0.0326 0.0879 0.4787 0.092 Uiso 1 1 calc R
H11B H 0.0172 0.0218 0.4381 0.092 Uiso 1 1 calc R
C12 C 0.0509(6) 0.2817(6) 0.4402(5) 0.070(3) Uani 1 1 d .
H12B H 0.1006 0.3218 0.4466 0.106 Uiso 1 1 calc R
H12C H 0.0074 0.2895 0.4690 0.106 Uiso 1 1 calc R
H12A H 0.0241 0.2958 0.4051 0.106 Uiso 1 1 calc R
C13 C 0.2428(6) 0.0406(6) 0.5747(4) 0.068(3) Uani 1 1 d .
H13B H 0.1924 0.0482 0.5989 0.102 Uiso 1 1 calc R
H13C H 0.2968 0.0388 0.5961 0.102 Uiso 1 1 calc R
H13A H 0.2365 -0.0153 0.5545 0.102 Uiso 1 1 calc R
C14 C 0.2718(6) 0.2438(6) 0.5630(4) 0.068(3) Uani 1 1 d .
H14A H 0.2795 0.2921 0.5367 0.102 Uiso 1 1 calc R
H14C H 0.3257 0.2369 0.5843 0.102 Uiso 1 1 calc R
H14B H 0.2229 0.2581 0.5872 0.102 Uiso 1 1 calc R
C15 C 0.3712(6) 0.1349(7) 0.1987(4) 0.075(3) Uani 1 1 d .
H15B H 0.3931 0.0773 0.2119 0.113 Uiso 1 1 calc R
H15C H 0.4160 0.1630 0.1759 0.113 Uiso 1 1 calc R
H15A H 0.3178 0.1254 0.1775 0.113 Uiso 1 1 calc R
C16 C 0.3088(7) 0.3222(6) 0.2342(5) 0.099(4) Uani 1 1 d .
H16B H 0.3551 0.3501 0.2125 0.149 Uiso 1 1 calc R
H16C H 0.2962 0.3596 0.2658 0.149 Uiso 1 1 calc R
H16A H 0.2557 0.3159 0.2122 0.149 Uiso 1 1 calc R
C17 C 0.5973(6) 0.1397(7) 0.3261(5) 0.086(4) Uani 1 1 d .
H17A H 0.5786 0.0785 0.3180 0.129 Uiso 1 1 calc R
H17C H 0.6400 0.1389 0.3558 0.129 Uiso 1 1 calc R
H17B H 0.6242 0.1660 0.2938 0.129 Uiso 1 1 calc R
C18 C 0.5298(6) 0.3218(6) 0.3722(5) 0.075(3) Uani 1 1 d .
H18B H 0.5581 0.3557 0.3431 0.112 Uiso 1 1 calc R
H18C H 0.5703 0.3160 0.4028 0.112 Uiso 1 1 calc R
H18A H 0.4767 0.3532 0.3841 0.112 Uiso 1 1 calc R

loop_
_atom_site_aniso_label
_atom_site_aniso_U_11
_atom_site_aniso_U_22
_atom_site_aniso_U_33
_atom_site_aniso_U_23
_atom_site_aniso_U_13
_atom_site_aniso_U_12
Zr1 0.0370(5) 0.0344(5) 0.0317(6) -0.0031(5) -0.0076(5) 0.0040(5)
Br1 0.0690(7) 0.0627(7) 0.0516(7) -0.0198(7) -0.0055(6) 0.0202(6)
Br2 0.0615(6) 0.0398(5) 0.0597(7) 0.0072(6) -0.0072(6) -0.0044(5)
Si1 0.0333(15) 0.0498(16) 0.042(2) 0.0096(16) 0.0011(14) 0.0046(13)
Si2 0.0403(15) 0.0522(17) 0.0324(18) -0.0021(16) -0.0020(14) 0.0032(13)
Si3 0.0559(18) 0.0620(19) 0.0337(19) 0.0047(17) 0.0042(15) 0.0016(16)
Si4 0.0407(16) 0.080(2) 0.040(2) -0.0115(19) 0.0054(16) -0.0127(16)
O1 0.037(3) 0.093(5) 0.036(4) -0.012(4) -0.001(3) 0.019(4)
O2 0.060(4) 0.159(7) 0.041(5) 0.024(5) -0.008(4) -0.047(5)
C1 0.035(5) 0.036(5) 0.033(6) -0.002(6) -0.005(5) 0.002(5)
C2 0.032(5) 0.041(5) 0.025(6) -0.002(5) -0.009(4) 0.013(5)
C3 0.038(5) 0.034(5) 0.043(7) 0.006(5) -0.004(5) 0.016(5)
C4 0.051(6) 0.039(6) 0.020(5) 0.000(5) -0.013(5) 0.009(5)
C5 0.031(5) 0.054(7) 0.054(7) 0.020(7) -0.016(5) -0.004(5)
C6 0.029(5) 0.046(6) 0.029(6) -0.009(6) -0.005(5) 0.007(5)
C7 0.029(5) 0.038(5) 0.031(6) -0.010(5) -0.013(5) -0.005(4)
C8 0.032(5) 0.043(6) 0.032(6) -0.011(5) -0.001(5) 0.005(5)
C9 0.027(5) 0.077(8) 0.036(6) -0.005(7) -0.010(5) 0.006(5)
C10 0.042(6) 0.047(6) 0.034(6) 0.006(5) -0.014(5) 0.005(5)
C11 0.055(6) 0.072(7) 0.058(8) 0.035(6) -0.011(6) -0.005(6)
C12 0.062(7) 0.059(6) 0.091(10) 0.007(7) 0.028(7) 0.003(6)
C13 0.068(7) 0.077(7) 0.060(8) 0.014(7) 0.007(6) 0.001(6)
C14 0.079(7) 0.071(7) 0.054(8) -0.013(7) 0.013(6) -0.015(6)
C15 0.080(8) 0.103(9) 0.042(7) -0.001(7) 0.023(6) 0.017(7)
C16 0.118(10) 0.069(8) 0.110(12) 0.029(8) 0.050(9) 0.007(8)
C17 0.063(7) 0.109(9) 0.086(11) -0.038(8) 0.036(7) -0.018(7)
C18 0.060(7) 0.087(8) 0.078(9) -0.009(8) 0.000(6) -0.007(6)

loop_
_atom_type_symbol
_atom_type_description
_atom_type_scat_dispersion_real
_atom_type_scat_dispersion_imag
_atom_type_scat_source
C C 0.0033 0.0016 'International Tables Vol C Tables 4.2.6.8 and 6.1.1.4'
H H 0.0000 0.0000 'International Tables Vol C Tables 4.2.6.8 and 6.1.1.4'
O O 0.0106 0.0060 'International Tables Vol C Tables 4.2.6.8 and 6.1.1.4'
Si Si 0.0817 0.0704 'International Tables Vol C Tables 4.2.6.8 and 6.1.1.4'
Br Br -0.2901 2.4595 'International Tables Vol C Tables 4.2.6.8 and 6.1.1.4'
Zr Zr -2.9673 0.5597 'International Tables Vol C Tables 4.2.6.8 and 6.1.1.4'

loop_
_geom_angle_atom_site_label_1
_geom_angle_atom_site_label_2
_geom_angle_atom_site_label_3
_geom_angle
C7 Zr1 C2 74.5(3)
C7 Zr1 C3 93.9(3)
C2 Zr1 C3 32.7(2)
C7 Zr1 C5 123.1(3)
C2 Zr1 C5 53.2(3)
C3 Zr1 C5 54.5(3)
C7 Zr1 C6 32.9(3)
C2 Zr1 C6 93.8(3)
C3 Zr1 C6 121.9(3)
C5 Zr1 C6 123.1(3)
C7 Zr1 C8 33.3(2)
C2 Zr1 C8 90.7(3)
C3 Zr1 C8 93.1(3)
C5 Zr1 C8 143.5(3)
C6 Zr1 C8 56.4(3)
C7 Zr1 C1 90.7(3)
C2 Zr1 C1 32.8(2)
C3 Zr1 C1 55.6(3)
C5 Zr1 C1 32.9(3)
C6 Zr1 C1 93.3(3)
C8 Zr1 C1 117.4(3)
C7 Zr1 C9 53.1(3)
C2 Zr1 C9 122.8(3)
C3 Zr1 C9 122.7(3)
C5 Zr1 C9 175.9(3)
C6 Zr1 C9 54.9(3)
C8 Zr1 C9 32.6(3)
C1 Zr1 C9 143.6(3)
C7 Zr1 C4 125.5(3)
C2 Zr1 C4 53.4(3)
C3 Zr1 C4 33.0(2)
C5 Zr1 C4 32.5(3)
C6 Zr1 C4 146.0(3)
C8 Zr1 C4 124.1(3)
C1 Zr1 C4 54.8(3)
C9 Zr1 C4 147.0(3)
C7 Zr1 C10 53.3(3)
C2 Zr1 C10 125.5(3)
C3 Zr1 C10 145.9(3)
C5 Zr1 C10 147.8(3)
C6 Zr1 C10 33.1(2)
C8 Zr1 C10 54.9(3)
C1 Zr1 C10 124.7(3)
C9 Zr1 C10 32.6(3)
C4 Zr1 C10 178.8(3)
C7 Zr1 Br1 123.9(2)
C2 Zr1 Br1 123.0(2)
C3 Zr1 Br1 90.3(2)
C5 Zr1 Br1 104.3(3)
C6 Zr1 Br1 131.99(18)
C8 Zr1 Br1 90.6(2)
C1 Zr1 Br1 134.6(2)
C9 Zr1 Br1 78.2(2)
C4 Zr1 Br1 80.07(19)
C10 Zr1 Br1 100.5(2)
C7 Zr1 Br2 119.6(2)
C2 Zr1 Br2 121.1(2)
C3 Zr1 Br2 132.0(2)
C5 Zr1 Br2 77.8(2)
C6 Zr1 Br2 86.9(2)
C8 Zr1 Br2 134.0(2)
C1 Zr1 Br2 88.4(2)
C9 Zr1 Br2 105.2(2)
C4 Zr1 Br2 101.8(2)
C10 Zr1 Br2 79.2(2)
Br1 Zr1 Br2 96.74(4)
O1 Si1 C11 108.8(4)
O1 Si1 C12 108.1(4)
C11 Si1 C12 110.8(4)
O1 Si1 C1 110.1(3)
C11 Si1 C1 109.8(4)
C12 Si1 C1 109.2(4)
O1 Si2 C13 110.5(4)
O1 Si2 C14 108.4(4)
C13 Si2 C14 110.6(5)
O1 Si2 C6 109.0(4)
C13 Si2 C6 110.4(4)
C14 Si2 C6 107.8(4)
O2 Si3 C15 110.1(4)
O2 Si3 C16 107.1(5)
C15 Si3 C16 111.1(5)
O2 Si3 C3 107.9(4)
C15 Si3 C3 111.3(4)
C16 Si3 C3 109.0(4)
O2 Si4 C17 110.1(5)
O2 Si4 C8 110.4(4)
C17 Si4 C8 108.4(5)
O2 Si4 C18 106.3(5)
C17 Si4 C18 112.9(4)
C8 Si4 C18 108.8(5)
Si2 O1 Si1 154.7(4)
Si4 O2 Si3 155.4(5)
C2 C1 C5 104.1(8)
C2 C1 Si1 128.6(7)
C5 C1 Si1 127.2(7)
C2 C1 Zr1 72.8(4)
C5 C1 Zr1 73.0(5)
Si1 C1 Zr1 119.7(4)
C3 C2 C1 111.8(8)
C3 C2 Zr1 73.7(5)
C1 C2 Zr1 74.4(5)
C2 C3 C4 105.7(8)
C2 C3 Si3 125.9(7)
C4 C3 Si3 128.3(8)
C2 C3 Zr1 73.6(5)
C4 C3 Zr1 74.7(5)
Si3 C3 Zr1 119.9(4)
C5 C4 C3 107.8(8)
C5 C4 Zr1 72.9(5)
C3 C4 Zr1 72.4(5)
C4 C5 C1 110.4(8)
C4 C5 Zr1 74.6(4)
C1 C5 Zr1 74.1(5)
C7 C6 C10 104.1(7)
C7 C6 Si2 126.6(7)
C10 C6 Si2 129.2(8)
C7 C6 Zr1 72.6(5)
C10 C6 Zr1 74.1(5)
Si2 C6 Zr1 120.0(4)
C6 C7 C8 113.0(8)
C6 C7 Zr1 74.5(5)
C8 C7 Zr1 74.4(5)
C9 C8 C7 103.8(8)
C9 C8 Si4 129.5(7)
C7 C8 Si4 126.5(7)
C9 C8 Zr1 74.1(5)
C7 C8 Zr1 72.3(4)
Si4 C8 Zr1 121.0(4)
C8 C9 C10 110.3(8)
C8 C9 Zr1 73.3(5)
C10 C9 Zr1 73.9(4)
C9 C10 C6 108.8(8)
C9 C10 Zr1 73.5(5)
C6 C10 Zr1 72.7(5)

loop_
_geom_bond_atom_site_label_1
_geom_bond_atom_site_label_2
_geom_bond_distance
Zr1 C7 2.472(8)
Zr1 C2 2.482(8)
Zr1 C3 2.482(9)
Zr1 C5 2.489(8)
Zr1 C6 2.497(9)
Zr1 C8 2.499(8)
Zr1 C1 2.503(8)
Zr1 C9 2.509(7)
Zr1 C4 2.511(8)
Zr1 C10 2.515(8)
Zr1 Br1 2.5882(13)
Zr1 Br2 2.6098(13)
Si1 O1 1.626(6)
Si1 C11 1.837(8)
Si1 C12 1.847(8)
Si1 C1 1.864(9)
Si2 O1 1.614(6)
Si2 C13 1.834(9)
Si2 C14 1.848(9)
Si2 C6 1.857(9)
Si3 O2 1.608(6)
Si3 C15 1.824(10)
Si3 C16 1.848(9)
Si3 C3 1.880(9)
Si4 O2 1.608(7)
Si4 C17 1.838(9)
Si4 C8 1.840(9)
Si4 C18 1.842(9)
C1 C2 1.408(10)
C1 C5 1.413(11)
C2 C3 1.399(11)
C3 C4 1.417(11)
C4 C5 1.399(11)
C6 C7 1.406(11)
C6 C10 1.429(10)
C7 C8 1.423(11)
C8 C9 1.407(11)
C9 C10 1.411(12)
